data_7035575
loop_
_publ_author_name
'Baranyai, P\'eter'
'Marsi, G\'abor'
'Jobb\'agy, Csaba'
'Domj\'an, Attila'
'Ol\'ah, Laura'
'De\'ak, Andrea'

_publ_section_title
;
 Mechano-induced reversible colour and luminescence switching of a
 gold(i)-diphosphine complex.
;
_journal_issue 30
_journal_name_full 'Dalton transactions (Cambridge, England : 2003)'
_journal_page_first 13455
_journal_page_last 13459
_journal_paper_doi 10.1039/c5dt01795e
_journal_volume 44
_journal_year 2015
_chemical_formula_moiety 'C37 H27 Au N2 O P2 S'
_chemical_formula_sum 'C37 H27 Au N2 O P2 S'
_chemical_formula_weight 806.57
_space_group_crystal_system triclinic
_space_group_IT_number 2
_space_group_name_Hall '-P 1'
_space_group_name_H-M_alt 'P -1'
_symmetry_space_group_name_Hall '-P 1'
_symmetry_space_group_name_H-M 'P -1'
_atom_sites_solution_hydrogens mixed
_audit_creation_method SHELXL-2014/7
_audit_update_record
;
2015-06-15 deposited with the CCDC.
2015-06-26 downloaded from the CCDC.
;
_cell_angle_alpha 93.219(2)
_cell_angle_beta 113.830(3)
_cell_angle_gamma 110.6760(10)
_cell_formula_units_Z 2
_cell_length_a 11.0432(5)
_cell_length_b 12.5167(6)
_cell_length_c 13.2977(5)
_cell_measurement_reflns_used 61032
_cell_measurement_temperature 93(2)
_cell_measurement_theta_max 29.11
_cell_measurement_theta_min 3.06
_cell_volume 1530.04(13)
_computing_cell_refinement 'CrystalClear (Rigaku/MSC Inc., 2005)'
_computing_data_collection 'CrystalClear (Rigaku/MSC Inc., 2005)'
_computing_data_reduction 'CrystalClear (Rigaku/MSC Inc., 2005)'
_computing_molecular_graphics 'PLATON (Spek, 2014)'
_computing_publication_material 'WinGX (Farrugia, 2014), PLATON (Spek, 2014)'
_computing_structure_refinement 'SHELXL-2014/7 (Sheldrick, 2014)'
_computing_structure_solution 'SIR92 (Altomare <i>et al.</i>, 1994)'
_diffrn_ambient_temperature 93(2)
_diffrn_measured_fraction_theta_full 0.999
_diffrn_measured_fraction_theta_max 0.997
_diffrn_measurement_device_type 'R Axis Rapid'
_diffrn_measurement_method 'phi and omega scans'
_diffrn_radiation_source 'fine-focus sealed tube'
_diffrn_radiation_type MoK\a
_diffrn_radiation_wavelength 0.71075
_diffrn_reflns_av_R_equivalents 0.0596
_diffrn_reflns_av_unetI/netI 0.0496
_diffrn_reflns_laue_measured_fraction_full 0.999
_diffrn_reflns_laue_measured_fraction_max 0.997
_diffrn_reflns_limit_h_max 15
_diffrn_reflns_limit_h_min -15
_diffrn_reflns_limit_k_max 17
_diffrn_reflns_limit_k_min -17
_diffrn_reflns_limit_l_max 18
_diffrn_reflns_limit_l_min -18
_diffrn_reflns_number 89591
_diffrn_reflns_point_group_measured_fraction_full 0.999
_diffrn_reflns_point_group_measured_fraction_max 0.997
_diffrn_reflns_theta_full 25.242
_diffrn_reflns_theta_max 29.127
_diffrn_reflns_theta_min 3.070
_exptl_absorpt_coefficient_mu 5.015
_exptl_absorpt_correction_T_max 0.316
_exptl_absorpt_correction_T_min 0.202
_exptl_absorpt_correction_type multi-scan
_exptl_absorpt_process_details 'CrystalClear (Rigaku/MSC, 2005)'
_exptl_crystal_colour colorless
_exptl_crystal_density_diffrn 1.751
_exptl_crystal_description prism
_exptl_crystal_F_000 792
_exptl_crystal_size_max 0.390
_exptl_crystal_size_mid 0.280
_exptl_crystal_size_min 0.230
_refine_diff_density_max 2.365
_refine_diff_density_min -3.546
_refine_diff_density_rms 0.248
_refine_ls_extinction_method none
_refine_ls_goodness_of_fit_ref 1.028
_refine_ls_hydrogen_treatment mixed
_refine_ls_matrix_type full
_refine_ls_number_parameters 400
_refine_ls_number_reflns 8213
_refine_ls_number_restraints 1
_refine_ls_restrained_S_all 1.027
_refine_ls_R_factor_all 0.0434
_refine_ls_R_factor_gt 0.0327
_refine_ls_shift/su_max 0.001
_refine_ls_shift/su_mean 0.000
_refine_ls_structure_factor_coef Fsqd
_refine_ls_weighting_details 'w=1/[\s^2^(Fo^2^)+14.2861P] where P=(Fo^2^+2Fc^2^)/3'
_refine_ls_weighting_scheme calc
_refine_ls_wR_factor_gt 0.0658
_refine_ls_wR_factor_ref 0.0896
_reflns_Friedel_coverage 0.000
_reflns_number_gt 7252
_reflns_number_total 8213
_reflns_threshold_expression 'I > 2\s(I)'
_cod_data_source_file c5dt01795e2.cif
_cod_data_source_block Au_nixantphos_SCN
_cod_depositor_comments 'Adding full bibliography for 7035575.cif.'
_cod_original_cell_volume 1530.04(12)
_cod_database_code 7035575
_shelx_shelxl_version_number 2014/7
_shelx_space_group_comment
;
The symmetry employed for this shelxl refinement is uniquely defined
by the following loop, which should always be used as a source of
symmetry information in preference to the above space-group names.
They are only intended as comments.
;
_shelx_estimated_absorpt_t_min 0.245
_shelx_estimated_absorpt_t_max 0.392

loop_
_space_group_symop_operation_xyz
'x, y, z'
'-x, -y, -z'

loop_
_atom_site_label
_atom_site_type_symbol
_atom_site_fract_x
_atom_site_fract_y
_atom_site_fract_z
_atom_site_U_iso_or_equiv
_atom_site_adp_type
_atom_site_occupancy
_atom_site_site_symmetry_order
_atom_site_calc_flag
_atom_site_refinement_flags_posn
_atom_site_refinement_flags_adp
Au1 Au 0.46455(2) 0.80845(2) 0.41105(2) 0.01683(6) Uani 1 1 d . .
S1 S 0.69840(14) 0.97954(11) 0.53338(11) 0.0237(3) Uani 1 1 d . .
P1 P 0.44728(13) 0.74617(11) 0.23170(10) 0.0156(2) Uani 1 1 d . .
P2 P 0.28008(13) 0.70524(11) 0.45821(10) 0.0155(2) Uani 1 1 d . .
O1 O 0.2755(4) 0.5410(3) 0.2940(3) 0.0168(7) Uani 1 1 d . .
N1 N 0.2812(5) 0.3272(4) 0.2952(4) 0.0195(8) Uani 1 1 d D .
N2 N 0.7713(5) 0.9254(4) 0.7487(4) 0.0258(10) Uani 1 1 d . .
C1 C 0.4288(5) 0.5944(4) 0.2033(4) 0.0167(9) Uani 1 1 d . .
C1A C 0.5970(5) 0.8252(4) 0.2012(4) 0.0181(9) Uani 1 1 d . .
C1B C 0.2874(5) 0.7498(4) 0.1162(4) 0.0162(9) Uani 1 1 d . .
C1C C 0.1001(5) 0.6619(4) 0.3391(4) 0.0173(9) Uani 1 1 d . .
C1D C 0.2681(5) 0.7586(4) 0.5821(4) 0.0154(9) Uani 1 1 d . .
C2 C 0.4932(5) 0.5583(4) 0.1443(4) 0.0192(10) Uani 1 1 d . .
H2 H 0.5457 0.6124 0.1139 0.023 Uiso 1 1 calc R U
C2A C 0.7383(5) 0.8729(4) 0.2911(4) 0.0209(10) Uani 1 1 d . .
H2A H 0.7528 0.8670 0.3657 0.025 Uiso 1 1 calc R U
C2B C 0.2684(5) 0.8532(4) 0.1223(4) 0.0183(9) Uani 1 1 d . .
H2B H 0.3373 0.9181 0.1846 0.022 Uiso 1 1 calc R U
C2C C 0.0794(5) 0.7368(4) 0.2664(4) 0.0185(9) Uani 1 1 d . .
H2C H 0.1558 0.8109 0.2813 0.022 Uiso 1 1 calc R U
C2D C 0.3970(5) 0.8287(4) 0.6785(4) 0.0204(10) Uani 1 1 d . .
H2D H 0.4875 0.8519 0.6762 0.024 Uiso 1 1 calc R U
C3 C 0.4801(5) 0.4427(5) 0.1305(4) 0.0207(10) Uani 1 1 d . .
H3 H 0.5202 0.4178 0.0875 0.025 Uiso 1 1 calc R U
C3A C 0.8562(6) 0.9283(5) 0.2710(5) 0.0239(11) Uani 1 1 d . .
H3A H 0.9513 0.9604 0.3323 0.029 Uiso 1 1 calc R U
C3B C 0.1490(5) 0.8630(5) 0.0380(4) 0.0218(10) Uani 1 1 d . .
H3B H 0.1368 0.9343 0.0419 0.026 Uiso 1 1 calc R U
C3C C -0.0549(5) 0.7019(5) 0.1713(4) 0.0203(10) Uani 1 1 d . .
H3C H -0.0701 0.7531 0.1220 0.024 Uiso 1 1 calc R U
C3D C 0.3928(6) 0.8643(5) 0.7772(4) 0.0231(11) Uani 1 1 d . .
H3D H 0.4808 0.9117 0.8424 0.028 Uiso 1 1 calc R U
C4 C 0.4094(5) 0.3638(4) 0.1784(4) 0.0180(9) Uani 1 1 d . .
H4 H 0.4023 0.2856 0.1689 0.022 Uiso 1 1 calc R U
C4A C 0.8380(6) 0.9378(5) 0.1636(5) 0.0230(11) Uani 1 1 d . .
H4A H 0.9200 0.9755 0.1508 0.028 Uiso 1 1 calc R U
C4B C 0.0484(6) 0.7673(5) -0.0516(4) 0.0240(11) Uani 1 1 d . .
H4B H -0.0328 0.7735 -0.1097 0.029 Uiso 1 1 calc R U
C4C C -0.1658(5) 0.5936(5) 0.1485(4) 0.0218(10) Uani 1 1 d . .
H4C H -0.2565 0.5702 0.0834 0.026 Uiso 1 1 calc R U
C4D C 0.2624(6) 0.8318(4) 0.7822(4) 0.0230(11) Uani 1 1 d . .
H4D H 0.2608 0.8550 0.8507 0.028 Uiso 1 1 calc R U
C5 C 0.3493(6) 0.3990(4) 0.2400(4) 0.0187(10) Uani 1 1 d . .
C5A C 0.6979(6) 0.8917(5) 0.0735(5) 0.0242(11) Uani 1 1 d . .
H5A H 0.6844 0.8984 -0.0008 0.029 Uiso 1 1 calc R U
C5B C 0.0647(6) 0.6628(5) -0.0574(4) 0.0246(11) Uani 1 1 d . .
H5B H -0.0057 0.5975 -0.1188 0.030 Uiso 1 1 calc R U
C5C C -0.1443(5) 0.5190(5) 0.2209(4) 0.0214(10) Uani 1 1 d . .
H5C H -0.2203 0.4444 0.2051 0.026 Uiso 1 1 calc R U
C5D C 0.1336(6) 0.7646(5) 0.6859(5) 0.0247(11) Uani 1 1 d . .
H5D H 0.0435 0.7431 0.6883 0.030 Uiso 1 1 calc R U
C6 C 0.2798(5) 0.3835(4) 0.3884(4) 0.0175(9) Uani 1 1 d . .
C6A C 0.5788(6) 0.8362(4) 0.0926(4) 0.0215(10) Uani 1 1 d . .
H6A H 0.4838 0.8053 0.0312 0.026 Uiso 1 1 calc R U
C6B C 0.1850(6) 0.6533(5) 0.0271(4) 0.0216(10) Uani 1 1 d . .
H6B H 0.1965 0.5817 0.0235 0.026 Uiso 1 1 calc R U
C6C C -0.0121(5) 0.5532(4) 0.3162(4) 0.0183(9) Uani 1 1 d . .
H6C H 0.0019 0.5023 0.3661 0.022 Uiso 1 1 calc R U
C6D C 0.1359(5) 0.7287(4) 0.5861(4) 0.0211(10) Uani 1 1 d . .
H6D H 0.0473 0.6836 0.5204 0.025 Uiso 1 1 calc R U
C7 C 0.2724(5) 0.3347(5) 0.4786(4) 0.0213(10) Uani 1 1 d . .
H7 H 0.2704 0.2584 0.4808 0.026 Uiso 1 1 calc R U
C8 C 0.2681(5) 0.3984(4) 0.5654(4) 0.0198(10) Uani 1 1 d . .
H8 H 0.2616 0.3645 0.6262 0.024 Uiso 1 1 calc R U
C9 C 0.2732(5) 0.5111(4) 0.5645(4) 0.0183(9) Uani 1 1 d . .
H9 H 0.2711 0.5537 0.6248 0.022 Uiso 1 1 calc R U
C10 C 0.2813(5) 0.5618(4) 0.4755(4) 0.0154(9) Uani 1 1 d . .
C11 C 0.2820(5) 0.4961(4) 0.3884(4) 0.0158(9) Uani 1 1 d . .
C12 C 0.3532(5) 0.5118(4) 0.2458(4) 0.0158(9) Uani 1 1 d . .
C13 C 0.7396(5) 0.9471(4) 0.6601(5) 0.0217(10) Uani 1 1 d . .
H1 H 0.281(7) 0.260(3) 0.296(5) 0.026 Uiso 1 1 d D U

loop_
_atom_site_aniso_label
_atom_site_aniso_U_11
_atom_site_aniso_U_22
_atom_site_aniso_U_33
_atom_site_aniso_U_23
_atom_site_aniso_U_13
_atom_site_aniso_U_12
Au1 0.01709(9) 0.01565(9) 0.01698(9) 0.00267(6) 0.00896(7) 0.00463(7)
S1 0.0212(6) 0.0185(6) 0.0222(6) 0.0023(5) 0.0079(5) 0.0009(5)
P1 0.0154(6) 0.0165(6) 0.0137(6) 0.0027(4) 0.0072(5) 0.0045(5)
P2 0.0149(6) 0.0158(5) 0.0159(6) 0.0028(5) 0.0082(5) 0.0051(5)
O1 0.0204(17) 0.0197(16) 0.0139(16) 0.0051(13) 0.0106(14) 0.0087(14)
N1 0.028(2) 0.0145(19) 0.021(2) 0.0058(17) 0.0153(19) 0.0100(18)
N2 0.028(2) 0.020(2) 0.024(2) 0.0027(18) 0.009(2) 0.0076(19)
C1 0.014(2) 0.018(2) 0.012(2) 0.0011(17) 0.0034(18) 0.0042(18)
C1A 0.014(2) 0.019(2) 0.023(2) 0.0056(19) 0.010(2) 0.0068(19)
C1B 0.017(2) 0.023(2) 0.0061(19) 0.0034(17) 0.0048(17) 0.0063(19)
C1C 0.016(2) 0.016(2) 0.019(2) 0.0009(18) 0.0100(19) 0.0041(18)
C1D 0.012(2) 0.016(2) 0.015(2) 0.0024(17) 0.0039(18) 0.0043(17)
C2 0.018(2) 0.021(2) 0.014(2) 0.0007(18) 0.0073(19) 0.0034(19)
C2A 0.018(2) 0.024(2) 0.020(2) 0.005(2) 0.009(2) 0.008(2)
C2B 0.017(2) 0.020(2) 0.013(2) 0.0038(18) 0.0042(18) 0.0048(19)
C2C 0.017(2) 0.017(2) 0.023(2) 0.0034(19) 0.010(2) 0.0072(19)
C2D 0.016(2) 0.023(2) 0.020(2) 0.005(2) 0.008(2) 0.006(2)
C3 0.021(2) 0.031(3) 0.014(2) 0.005(2) 0.009(2) 0.014(2)
C3A 0.017(2) 0.023(2) 0.028(3) 0.004(2) 0.009(2) 0.005(2)
C3B 0.021(2) 0.027(3) 0.021(2) 0.011(2) 0.011(2) 0.011(2)
C3C 0.021(2) 0.027(3) 0.015(2) 0.006(2) 0.006(2) 0.014(2)
C3D 0.023(3) 0.023(2) 0.017(2) 0.002(2) 0.008(2) 0.006(2)
C4 0.018(2) 0.019(2) 0.014(2) -0.0002(18) 0.0042(19) 0.0084(19)
C4A 0.019(2) 0.024(3) 0.030(3) 0.009(2) 0.014(2) 0.008(2)
C4B 0.019(2) 0.033(3) 0.018(2) 0.007(2) 0.007(2) 0.009(2)
C4C 0.016(2) 0.030(3) 0.017(2) 0.002(2) 0.0063(19) 0.009(2)
C4D 0.030(3) 0.021(2) 0.021(2) 0.003(2) 0.016(2) 0.009(2)
C5 0.025(2) 0.024(2) 0.0047(19) 0.0000(17) 0.0005(18) 0.014(2)
C5A 0.031(3) 0.023(2) 0.026(3) 0.009(2) 0.020(2) 0.011(2)
C5B 0.017(2) 0.031(3) 0.014(2) -0.003(2) 0.002(2) 0.005(2)
C5C 0.015(2) 0.025(3) 0.021(2) 0.002(2) 0.008(2) 0.005(2)
C5D 0.025(3) 0.025(3) 0.028(3) 0.004(2) 0.017(2) 0.009(2)
C6 0.010(2) 0.018(2) 0.021(2) 0.0039(19) 0.0056(19) 0.0050(18)
C6A 0.023(3) 0.021(2) 0.020(2) 0.004(2) 0.012(2) 0.007(2)
C6B 0.025(3) 0.021(2) 0.020(2) 0.002(2) 0.011(2) 0.009(2)
C6C 0.017(2) 0.019(2) 0.021(2) 0.0059(19) 0.011(2) 0.0073(19)
C6D 0.017(2) 0.023(2) 0.019(2) 0.001(2) 0.006(2) 0.005(2)
C7 0.021(2) 0.020(2) 0.023(3) 0.008(2) 0.011(2) 0.007(2)
C8 0.020(2) 0.023(2) 0.017(2) 0.0095(19) 0.009(2) 0.009(2)
C9 0.014(2) 0.026(2) 0.012(2) 0.0040(19) 0.0041(18) 0.0081(19)
C10 0.011(2) 0.018(2) 0.016(2) 0.0061(18) 0.0042(18) 0.0056(17)
C11 0.010(2) 0.016(2) 0.018(2) 0.0055(18) 0.0058(18) 0.0025(17)
C12 0.014(2) 0.017(2) 0.016(2) 0.0027(18) 0.0072(18) 0.0054(18)
C13 0.018(2) 0.015(2) 0.031(3) 0.001(2) 0.012(2) 0.0045(19)

loop_
_atom_type_symbol
_atom_type_description
_atom_type_scat_dispersion_real
_atom_type_scat_dispersion_imag
_atom_type_scat_source
C C 0.0033 0.0016 'International Tables Vol C Tables 4.2.6.8 and 6.1.1.4'
H H 0.0000 0.0000 'International Tables Vol C Tables 4.2.6.8 and 6.1.1.4'
Au Au -2.0133 8.8022 'International Tables Vol C Tables 4.2.6.8 and 6.1.1.4'
N N 0.0061 0.0033 'International Tables Vol C Tables 4.2.6.8 and 6.1.1.4'
O O 0.0106 0.0060 'International Tables Vol C Tables 4.2.6.8 and 6.1.1.4'
P P 0.1023 0.0942 'International Tables Vol C Tables 4.2.6.8 and 6.1.1.4'
S S 0.1246 0.1234 'International Tables Vol C Tables 4.2.6.8 and 6.1.1.4'

loop_
_geom_angle_atom_site_label_1
_geom_angle_atom_site_label_2
_geom_angle_atom_site_label_3
_geom_angle
P2 Au1 P1 120.31(4)
P2 Au1 S1 127.65(4)
P1 Au1 S1 111.95(4)
C13 S1 Au1 101.77(18)
C1A P1 C1B 104.6(2)
C1A P1 C1 101.9(2)
C1B P1 C1 105.3(2)
C1A P1 Au1 118.75(17)
C1B P1 Au1 111.57(16)
C1 P1 Au1 113.46(16)
C1D P2 C10 103.0(2)
C1D P2 C1C 106.0(2)
C10 P2 C1C 100.9(2)
C1D P2 Au1 123.52(16)
C10 P2 Au1 109.36(16)
C1C P2 Au1 111.41(16)
C12 O1 C11 113.6(4)
C5 N1 C6 116.9(4)
C5 N1 H1 120(4)
C6 N1 H1 116(4)
C12 C1 C2 117.6(4)
C12 C1 P1 119.3(4)
C2 C1 P1 123.1(4)
C6A C1A C2A 118.7(5)
C6A C1A P1 123.3(4)
C2A C1A P1 117.9(4)
C2B C1B C6B 120.1(4)
C2B C1B P1 117.1(4)
C6B C1B P1 122.8(4)
C2C C1C C6C 120.0(5)
C2C C1C P2 118.6(4)
C6C C1C P2 121.3(4)
C2D C1D C6D 119.1(5)
C2D C1D P2 118.3(4)
C6D C1D P2 122.5(4)
C3 C2 C1 119.9(5)
C3 C2 H2 120.1
C1 C2 H2 120.1
C3A C2A C1A 120.0(5)
C3A C2A H2A 120.0
C1A C2A H2A 120.0
C1B C2B C3B 120.6(5)
C1B C2B H2B 119.7
C3B C2B H2B 119.7
C1C C2C C3C 119.3(5)
C1C C2C H2C 120.3
C3C C2C H2C 120.3
C3D C2D C1D 120.0(5)
C3D C2D H2D 120.0
C1D C2D H2D 120.0
C4 C3 C2 121.1(5)
C4 C3 H3 119.5
C2 C3 H3 119.5
C4A C3A C2A 121.1(5)
C4A C3A H3A 119.5
C2A C3A H3A 119.5
C4B C3B C2B 119.1(5)
C4B C3B H3B 120.5
C2B C3B H3B 120.5
C4C C3C C2C 120.5(5)
C4C C3C H3C 119.7
C2C C3C H3C 119.7
C4D C3D C2D 121.0(5)
C4D C3D H3D 119.5
C2D C3D H3D 119.5
C3 C4 C5 119.8(5)
C3 C4 H4 120.1
C5 C4 H4 120.1
C3A C4A C5A 119.5(5)
C3A C4A H4A 120.2
C5A C4A H4A 120.2
C5B C4B C3B 120.8(5)
C5B C4B H4B 119.6
C3B C4B H4B 119.6
C3C C4C C5C 119.9(5)
C3C C4C H4C 120.1
C5C C4C H4C 120.1
C3D C4D C5D 119.3(5)
C3D C4D H4D 120.3
C5D C4D H4D 120.3
C4 C5 N1 124.0(5)
C4 C5 C12 118.6(5)
N1 C5 C12 117.4(4)
C6A C5A C4A 119.9(5)
C6A C5A H5A 120.0
C4A C5A H5A 120.0
C4B C5B C6B 120.1(5)
C4B C5B H5B 120.0
C6B C5B H5B 120.0
C6C C5C C4C 120.1(5)
C6C C5C H5C 119.9
C4C C5C H5C 119.9
C6D C5D C4D 120.4(5)
C6D C5D H5D 119.8
C4D C5D H5D 119.8
C7 C6 N1 125.0(4)
C7 C6 C11 118.2(5)
N1 C6 C11 116.8(4)
C5A C6A C1A 120.7(5)
C5A C6A H6A 119.6
C1A C6A H6A 119.6
C1B C6B C5B 119.3(5)
C1B C6B H6B 120.4
C5B C6B H6B 120.4
C5C C6C C1C 120.2(5)
C5C C6C H6C 119.9
C1C C6C H6C 119.9
C5D C6D C1D 120.2(5)
C5D C6D H6D 119.9
C1D C6D H6D 119.9
C6 C7 C8 119.7(5)
C6 C7 H7 120.2
C8 C7 H7 120.2
C9 C8 C7 121.0(5)
C9 C8 H8 119.5
C7 C8 H8 119.5
C10 C9 C8 120.3(5)
C10 C9 H9 119.9
C8 C9 H9 119.9
C9 C10 C11 118.0(4)
C9 C10 P2 125.7(4)
C11 C10 P2 116.1(3)
O1 C11 C10 118.5(4)
O1 C11 C6 118.6(4)
C10 C11 C6 122.8(4)
O1 C12 C1 119.0(4)
O1 C12 C5 118.3(4)
C1 C12 C5 122.7(5)
N2 C13 S1 178.6(5)

loop_
_geom_bond_atom_site_label_1
_geom_bond_atom_site_label_2
_geom_bond_distance
Au1 P2 2.3402(12)
Au1 P1 2.3772(12)
Au1 S1 2.4921(13)
S1 C13 1.673(6)
P1 C1A 1.819(5)
P1 C1B 1.831(5)
P1 C1 1.837(5)
P2 C1D 1.815(5)
P2 C10 1.827(5)
P2 C1C 1.831(5)
O1 C12 1.385(6)
O1 C11 1.389(5)
N1 C5 1.398(6)
N1 C6 1.399(6)
N1 H1 0.84(2)
N2 C13 1.164(7)
C1 C12 1.387(6)
C1 C2 1.401(7)
C1A C6A 1.397(7)
C1A C2A 1.406(7)
C1B C2B 1.386(7)
C1B C6B 1.391(7)
C1C C2C 1.392(7)
C1C C6C 1.392(6)
C1D C2D 1.398(7)
C1D C6D 1.398(7)
C2 C3 1.396(7)
C2 H2 0.9500
C2A C3A 1.383(7)
C2A H2A 0.9500
C2B C3B 1.395(7)
C2B H2B 0.9500
C2C C3C 1.398(7)
C2C H2C 0.9500
C2D C3D 1.387(7)
C2D H2D 0.9500
C3 C4 1.385(7)
C3 H3 0.9500
C3A C4A 1.378(8)
C3A H3A 0.9500
C3B C4B 1.385(7)
C3B H3B 0.9500
C3C C4C 1.382(7)
C3C H3C 0.9500
C3D C4D 1.382(7)
C3D H3D 0.9500
C4 C5 1.382(7)
C4 H4 0.9500
C4A C5A 1.398(8)
C4A H4A 0.9500
C4B C5B 1.384(8)
C4B H4B 0.9500
C4C C5C 1.389(7)
C4C H4C 0.9500
C4D C5D 1.390(8)
C4D H4D 0.9500
C5 C12 1.394(7)
C5A C6A 1.387(7)
C5A H5A 0.9500
C5B C6B 1.401(7)
C5B H5B 0.9500
C5C C6C 1.387(7)
C5C H5C 0.9500
C5D C6D 1.390(7)
C5D H5D 0.9500
C6 C7 1.394(7)
C6 C11 1.402(7)
C6A H6A 0.9500
C6B H6B 0.9500
C6C H6C 0.9500
C6D H6D 0.9500
C7 C8 1.393(7)
C7 H7 0.9500
C8 C9 1.393(7)
C8 H8 0.9500
C9 C10 1.393(6)
C9 H9 0.9500
C10 C11 1.386(7)

loop_
_geom_torsion_atom_site_label_1
_geom_torsion_atom_site_label_2
_geom_torsion_atom_site_label_3
_geom_torsion_atom_site_label_4
_geom_torsion
C1A P1 C1 C12 162.4(4)
C1B P1 C1 C12 -88.7(4)
Au1 P1 C1 C12 33.6(4)
C1A P1 C1 C2 -14.7(5)
C1B P1 C1 C2 94.2(4)
Au1 P1 C1 C2 -143.5(4)
C1B P1 C1A C6A -24.6(5)
C1 P1 C1A C6A 84.8(5)
Au1 P1 C1A C6A -149.8(4)
C1B P1 C1A C2A 158.3(4)
C1 P1 C1A C2A -92.3(4)
Au1 P1 C1A C2A 33.1(5)
C1A P1 C1B C2B -78.2(4)
C1 P1 C1B C2B 174.8(4)
Au1 P1 C1B C2B 51.3(4)
C1A P1 C1B C6B 103.9(4)
C1 P1 C1B C6B -3.1(5)
Au1 P1 C1B C6B -126.5(4)
C1D P2 C1C C2C 102.3(4)
C10 P2 C1C C2C -150.6(4)
Au1 P2 C1C C2C -34.6(4)
C1D P2 C1C C6C -81.9(4)
C10 P2 C1C C6C 25.2(5)
Au1 P2 C1C C6C 141.2(4)
C10 P2 C1D C2D 92.9(4)
C1C P2 C1D C2D -161.5(4)
Au1 P2 C1D C2D -31.3(5)
C10 P2 C1D C6D -84.6(4)
C1C P2 C1D C6D 21.0(5)
Au1 P2 C1D C6D 151.2(4)
C12 C1 C2 C3 -0.1(7)
P1 C1 C2 C3 177.0(4)
C6A C1A C2A C3A -0.6(8)
P1 C1A C2A C3A 176.6(4)
C6B C1B C2B C3B -1.8(7)
P1 C1B C2B C3B -179.7(4)
C6C C1C C2C C3C 0.4(7)
P2 C1C C2C C3C 176.2(4)
C6D C1D C2D C3D 2.1(7)
P2 C1D C2D C3D -175.5(4)
C1 C2 C3 C4 -2.8(7)
C1A C2A C3A C4A -0.1(8)
C1B C2B C3B C4B 0.8(7)
C1C C2C C3C C4C -0.9(8)
C1D C2D C3D C4D -0.2(8)
C2 C3 C4 C5 0.7(7)
C2A C3A C4A C5A 0.6(8)
C2B C3B C4B C5B 0.5(8)
C2C C3C C4C C5C 0.5(8)
C2D C3D C4D C5D -1.5(8)
C3 C4 C5 N1 -177.3(5)
C3 C4 C5 C12 4.3(7)
C6 N1 C5 C4 154.3(5)
C6 N1 C5 C12 -27.3(6)
C3A C4A C5A C6A -0.4(8)
C3B C4B C5B C6B -0.8(8)
C3C C4C C5C C6C 0.3(8)
C3D C4D C5D C6D 1.1(8)
C5 N1 C6 C7 -153.1(5)
C5 N1 C6 C11 28.7(6)
C4A C5A C6A C1A -0.3(8)
C2A C1A C6A C5A 0.8(8)
P1 C1A C6A C5A -176.2(4)
C2B C1B C6B C5B 1.5(7)
P1 C1B C6B C5B 179.3(4)
C4B C5B C6B C1B -0.2(8)
C4C C5C C6C C1C -0.7(8)
C2C C1C C6C C5C 0.3(7)
P2 C1C C6C C5C -175.4(4)
C4D C5D C6D C1D 0.8(8)
C2D C1D C6D C5D -2.4(7)
P2 C1D C6D C5D 175.1(4)
N1 C6 C7 C8 -178.4(5)
C11 C6 C7 C8 -0.3(7)
C6 C7 C8 C9 -1.0(7)
C7 C8 C9 C10 0.6(7)
C8 C9 C10 C11 0.9(7)
C8 C9 C10 P2 176.9(4)
C1D P2 C10 C9 0.6(5)
C1C P2 C10 C9 -108.9(4)
Au1 P2 C10 C9 133.6(4)
C1D P2 C10 C11 176.6(4)
C1C P2 C10 C11 67.1(4)
Au1 P2 C10 C11 -50.4(4)
C12 O1 C11 C10 146.0(4)
C12 O1 C11 C6 -37.9(6)
C9 C10 C11 O1 173.7(4)
P2 C10 C11 O1 -2.6(6)
C9 C10 C11 C6 -2.2(7)
P2 C10 C11 C6 -178.6(4)
C7 C6 C11 O1 -174.1(4)
N1 C6 C11 O1 4.2(6)
C7 C6 C11 C10 1.9(7)
N1 C6 C11 C10 -179.8(4)
C11 O1 C12 C1 -141.9(4)
C11 O1 C12 C5 39.5(6)
C2 C1 C12 O1 -173.3(4)
P1 C1 C12 O1 9.5(6)
C2 C1 C12 C5 5.3(7)
P1 C1 C12 C5 -171.9(4)
C4 C5 C12 O1 171.1(4)
N1 C5 C12 O1 -7.4(6)
C4 C5 C12 C1 -7.4(7)
N1 C5 C12 C1 174.0(4)
